data_7709903
loop_
_publ_author_name
'Maliszewski, Benon P.'
'Ritacco, Ida'
'Beli\<s, Marek'
'Hashim, Ishfaq Ibni'
'Tzouras, Nikolaos V.'
'Caporaso, Lucia'
'Cavallo, Luigi'
'Van Hecke, Kristof'
'Nahra, Fady'
'Cazin, Catherine S. J.'
'Nolan, Steven P.'

_publ_section_title
;
 A green route to platinum N-heterocyclic carbene complexes: mechanism and
 expanded scope
;
_journal_name_full 'Dalton Transactions'
_journal_paper_doi 10.1039/D2DT00504B
_journal_year 2022
_chemical_formula_moiety 'C71 H62 Cl2 N2 O2 Pt S, 2[C5H12]'
_chemical_formula_sum 'C81 H86 Cl2 N2 O2 Pt S'
_chemical_formula_weight 1417.56
_space_group_crystal_system orthorhombic
_space_group_IT_number 61
_space_group_name_Hall '-P 2ac 2ab'
_space_group_name_H-M_alt 'P b c a'
_atom_sites_solution_hydrogens geom
_atom_sites_solution_primary dual
_audit_creation_date 2021-12-14
_audit_creation_method
;
Olex2 1.3
(compiled 2020.11.12 svn.r5f609507 for OlexSys, GUI svn.r6408)
;
_audit_update_record
;
2022-01-20 deposited with the CCDC.	2022-03-31 downloaded from the CCDC.
;
_cell_angle_alpha 90
_cell_angle_beta 90
_cell_angle_gamma 90
_cell_formula_units_Z 8
_cell_length_a 18.8483(3)
_cell_length_b 19.1553(3)
_cell_length_c 37.0561(5)
_cell_measurement_reflns_used 23652
_cell_measurement_temperature 100.0(1)
_cell_measurement_theta_max 27.5610
_cell_measurement_theta_min 3.0260
_cell_volume 13378.9(3)
_computing_cell_refinement 'CrysAlisPro 1.171.40.67a (Rigaku OD, 2019)'
_computing_data_collection 'CrysAlisPro 1.171.40.67a (Rigaku OD, 2019)'
_computing_data_reduction 'CrysAlisPro 1.171.40.67a (Rigaku OD, 2019)'
_computing_molecular_graphics 'Olex2 1.3 (Dolomanov et al., 2009)'
_computing_publication_material 'Olex2 1.3 (Dolomanov et al., 2009)'
_computing_structure_refinement 'SHELXL 2018/3 (Sheldrick, 2015)'
_computing_structure_solution 'SHELXT  (Sheldrick, 2015)'
_diffrn_ambient_environment N~2~
_diffrn_ambient_temperature 100.0(1)
_diffrn_detector 'CCD plate'
_diffrn_detector_area_resol_mean 10.4839
_diffrn_detector_type Atlas
_diffrn_measured_fraction_theta_full 0.999
_diffrn_measured_fraction_theta_max 0.898
_diffrn_measurement_details
;
List of Runs (angles in degrees, time in seconds):

  # Type    Start    End  Width  t~exp~   \w     \q     \k     \f   Frames
#--------------------------------------------------------------------------
  1  \w    -42.00  40.00   0.50   35.00    --    7.76 -77.00 -60.00  164
  2  \w    -15.00  49.00   0.50   35.00    --    7.76 -99.00-150.00  128
  3  \w    -33.00  57.00   0.50   35.00    --   -8.62  38.00  60.00  180
;
_diffrn_measurement_device 'four-circle diffractometer'
_diffrn_measurement_device_type 'SuperNova, Dual, Cu at home/near, Atlas'
_diffrn_measurement_method '\w scans'
_diffrn_orient_matrix_type 'CrysAlisPro convention (1999,Acta A55,543-557)'
_diffrn_orient_matrix_UB_11 -0.0233714000
_diffrn_orient_matrix_UB_12 -0.0181510000
_diffrn_orient_matrix_UB_13 -0.0117329000
_diffrn_orient_matrix_UB_21 -0.0285175000
_diffrn_orient_matrix_UB_22 0.0211804000
_diffrn_orient_matrix_UB_23 0.0059572000
_diffrn_orient_matrix_UB_31 0.0074923000
_diffrn_orient_matrix_UB_32 0.0243459000
_diffrn_orient_matrix_UB_33 -0.0139095000
_diffrn_radiation_monochromator mirror
_diffrn_radiation_probe x-ray
_diffrn_radiation_type 'Mo K\a'
_diffrn_radiation_wavelength 0.71073
_diffrn_reflns_av_R_equivalents 0.0587
_diffrn_reflns_av_unetI/netI 0.0554
_diffrn_reflns_Laue_measured_fraction_full 0.999
_diffrn_reflns_Laue_measured_fraction_max 0.898
_diffrn_reflns_limit_h_max 25
_diffrn_reflns_limit_h_min -24
_diffrn_reflns_limit_k_max 25
_diffrn_reflns_limit_k_min -25
_diffrn_reflns_limit_l_max 36
_diffrn_reflns_limit_l_min -45
_diffrn_reflns_number 85803
_diffrn_reflns_point_group_measured_fraction_full 0.999
_diffrn_reflns_point_group_measured_fraction_max 0.898
_diffrn_reflns_theta_full 25.242
_diffrn_reflns_theta_max 28.730
_diffrn_reflns_theta_min 2.470
_diffrn_source 'micro-focus sealed X-ray tube'
_diffrn_source_type 'SuperNova (Mo) X-ray Source'
_exptl_absorpt_coefficient_mu 2.259
_exptl_absorpt_correction_T_max 1.000
_exptl_absorpt_correction_T_min 0.557
_exptl_absorpt_correction_type gaussian
_exptl_absorpt_process_details
;
CrysAlisPro 1.171.40.67a (Rigaku Oxford Diffraction, 2019)
Numerical absorption correction based on gaussian integration over
			a multifaceted crystal model
Empirical absorption correction using spherical harmonics,
 implemented in SCALE3 ABSPACK scaling algorithm.
;
_exptl_crystal_colour 'clear colourless'
_exptl_crystal_colour_lustre clear
_exptl_crystal_colour_primary colourless
_exptl_crystal_density_diffrn 1.408
_exptl_crystal_description irregular
_exptl_crystal_F_000 5840
_exptl_crystal_preparation Synthesis
_exptl_crystal_recrystallization_method 'Pentane diffusion in THF'
_exptl_crystal_size_max 0.24
_exptl_crystal_size_mid 0.151
_exptl_crystal_size_min 0.088
_refine_diff_density_max 3.488
_refine_diff_density_min -2.490
_refine_diff_density_rms 0.115
_refine_ls_extinction_method none
_refine_ls_goodness_of_fit_ref 1.024
_refine_ls_hydrogen_treatment constr
_refine_ls_matrix_type full
_refine_ls_number_parameters 716
_refine_ls_number_reflns 15561
_refine_ls_number_restraints 0
_refine_ls_restrained_S_all 1.024
_refine_ls_R_factor_all 0.0783
_refine_ls_R_factor_gt 0.0503
_refine_ls_shift/su_max 0.003
_refine_ls_shift/su_mean 0.000
_refine_ls_structure_factor_coef Fsqd
_refine_ls_weighting_details 'w=1/[\s^2^(Fo^2^)+(0.0320P)^2^+46.3436P] where P=(Fo^2^+2Fc^2^)/3'
_refine_ls_weighting_scheme calc
_refine_ls_wR_factor_gt 0.0973
_refine_ls_wR_factor_ref 0.1093
_reflns_Friedel_coverage 0.000
_reflns_number_gt 11074
_reflns_number_total 15561
_reflns_threshold_expression 'I > 2\s(I)'
_cod_data_source_file d2dt00504b2.cif
_cod_data_source_block bm171
_cod_database_code 7709903
_shelx_shelxl_version_number 2018/3
_chemical_oxdiff_formula 'C71 H62 Cl2 N2 O2 Pt S'
_shelx_space_group_comment
;
The symmetry employed for this shelxl refinement is uniquely defined
by the following loop, which should always be used as a source of
symmetry information in preference to the above space-group names.
They are only intended as comments.
;
_shelx_estimated_absorpt_t_max 0.826
_shelx_estimated_absorpt_t_min 0.613
_reflns_odcompleteness_completeness 99.79
_reflns_odcompleteness_iscentric 1
_reflns_odcompleteness_theta 25.07
_olex2_refinement_description
;
1. Fixed Uiso
 At 1.2 times of:
  All C(H) groups
 At 1.5 times of:
  All C(H,H,H) groups
2.a Ternary CH refined with riding coordinates:
 C10(H10), C24(H24), C43(H43), C57(H57)
2.b Aromatic/amide H refined with riding coordinates:
 C2(H2), C3(H3), C6(H6), C8(H8), C12(H12), C13(H13), C14(H14), C15(H15),
 C16(H16), C18(H18), C19(H19), C20(H20), C21(H21), C22(H22), C26(H26), C27(H27),
  C28(H28), C29(H29), C30(H30), C32(H32), C33(H33), C34(H34), C35(H35),
 C36(H36), C39(H39), C41(H41), C45(H45), C46(H46), C47(H47), C48(H48), C49(H49),
  C51(H51), C52(H52), C53(H53), C54(H54), C55(H55), C59(H59), C60(H60),
 C61(H61), C62(H62), C63(H63), C65(H65), C66(H66), C67(H67), C68(H68), C69(H69)
2.c Idealised Me refined as rotating group:
 C23(H23A,H23B,H23C), C56(H56A,H56B,H56C), C70(H70A,H70B,H70C), C71(H71A,H71B,
 H71C)
;
_smtbx_masks_special_details
;
A solvent mask was calculated and 580 electrons were 
found in a volume of 2736\%A^3^ in 1 void per unit cell. 
This is close to the presence of 
2[C5H12] per Asymmetric Unit 
which account for 672 electrons 
per unit cell.
;
_smtbx_masks_void_probe_radius 1.2
_smtbx_masks_void_truncation_radius 1.2
_olex2_date_sample_data_collection 2021-12-10
_olex2_exptl_crystal_mounting_method 'Litho loop'
_olex2_submission_original_sample_id BM171
_olex2_submission_special_instructions 'No special instructions were received'
_oxdiff_exptl_absorpt_empirical_details
;
Empirical correction (ABSPACK) includes:
- Absorption correction using spherical harmonics
- Frame scaling
- B-factor correction
;
_oxdiff_exptl_absorpt_empirical_full_max 1.211
_oxdiff_exptl_absorpt_empirical_full_min 0.848

loop_
_space_group_symop_operation_xyz
'x, y, z'
'-x+1/2, -y, z+1/2'
'-x, y+1/2, -z+1/2'
'x+1/2, -y+1/2, -z'
'-x, -y, -z'
'x-1/2, y, -z-1/2'
'x, -y-1/2, z-1/2'
'-x-1/2, y-1/2, z'

loop_
_atom_site_label
_atom_site_type_symbol
_atom_site_fract_x
_atom_site_fract_y
_atom_site_fract_z
_atom_site_U_iso_or_equiv
_atom_site_adp_type
_atom_site_occupancy
_atom_site_site_symmetry_order
_atom_site_calc_flag
_atom_site_refinement_flags_posn
_atom_site_refinement_flags_adp
_atom_site_refinement_flags_occupancy
_atom_site_disorder_assembly
_atom_site_disorder_group
Pt1 Pt 0.59702(2) 0.55259(2) 0.43301(2) 0.02628(6) Uani 1 1 d . . . . .
Cl1 Cl 0.71682(6) 0.56841(6) 0.44175(3) 0.0322(3) Uani 1 1 d . . . . .
Cl2 Cl 0.47709(6) 0.53739(7) 0.42421(3) 0.0377(3) Uani 1 1 d . . . . .
S1 S 0.58702(7) 0.48213(7) 0.48431(4) 0.0438(3) Uani 1 1 d . . . . .
O1 O 0.38384(16) 0.7946(2) 0.49575(9) 0.0394(9) Uani 1 1 d . . . . .
O2 O 0.78773(17) 0.38289(16) 0.31642(9) 0.0370(8) Uani 1 1 d . . . . .
N1 N 0.57064(18) 0.68712(18) 0.39302(9) 0.0216(7) Uani 1 1 d . . . . .
N2 N 0.63896(18) 0.61909(18) 0.36234(9) 0.0218(8) Uani 1 1 d . . . . .
C1 C 0.6006(2) 0.6226(2) 0.39337(11) 0.0198(8) Uani 1 1 d . . . . .
C2 C 0.5916(2) 0.7234(2) 0.36231(11) 0.0245(9) Uani 1 1 d . . . . .
H2 H 0.578690 0.769807 0.356160 0.029 Uiso 1 1 calc R U . . .
C3 C 0.6333(2) 0.6808(2) 0.34298(12) 0.0246(9) Uani 1 1 d . . . . .
H3 H 0.654804 0.690976 0.320395 0.030 Uiso 1 1 calc R U . . .
C4 C 0.5210(2) 0.7146(2) 0.41908(11) 0.0229(9) Uani 1 1 d . . . . .
C5 C 0.5451(2) 0.7332(2) 0.45380(12) 0.0255(10) Uani 1 1 d . . . . .
C6 C 0.4964(2) 0.7592(2) 0.47809(12) 0.0274(10) Uani 1 1 d . . . . .
H6 H 0.512010 0.772095 0.501548 0.033 Uiso 1 1 calc R U . . .
C7 C 0.4255(2) 0.7671(2) 0.46927(12) 0.0296(10) Uani 1 1 d . . . . .
C8 C 0.4022(2) 0.7500(2) 0.43485(12) 0.0269(9) Uani 1 1 d . . . . .
H8 H 0.353580 0.755315 0.428769 0.032 Uiso 1 1 calc R U . . .
C9 C 0.4499(2) 0.7250(2) 0.40919(11) 0.0243(9) Uani 1 1 d . . . . .
C10 C 0.6238(2) 0.7307(2) 0.46284(11) 0.0252(9) Uani 1 1 d . . . . .
H10 H 0.642125 0.685771 0.452768 0.030 Uiso 1 1 calc R U . . .
C11 C 0.6362(2) 0.7275(3) 0.50364(12) 0.0305(11) Uani 1 1 d . . . . .
C12 C 0.6272(2) 0.6644(3) 0.52094(13) 0.0359(11) Uani 1 1 d . . . . .
H12 H 0.614553 0.624563 0.507123 0.043 Uiso 1 1 calc R U . . .
C13 C 0.6361(3) 0.6574(3) 0.55788(14) 0.0483(14) Uani 1 1 d . . . . .
H13 H 0.629773 0.613387 0.569205 0.058 Uiso 1 1 calc R U . . .
C14 C 0.6542(3) 0.7151(4) 0.57786(14) 0.0506(15) Uani 1 1 d . . . . .
H14 H 0.660256 0.711038 0.603219 0.061 Uiso 1 1 calc R U . . .
C15 C 0.6635(3) 0.7792(3) 0.56121(14) 0.0481(15) Uani 1 1 d . . . . .
H15 H 0.676212 0.818945 0.575107 0.058 Uiso 1 1 calc R U . . .
C16 C 0.6543(3) 0.7852(3) 0.52409(14) 0.0399(12) Uani 1 1 d . . . . .
H16 H 0.660514 0.829204 0.512718 0.048 Uiso 1 1 calc R U . . .
C17 C 0.6648(2) 0.7886(2) 0.44399(12) 0.0269(10) Uani 1 1 d . . . . .
C18 C 0.6391(3) 0.8564(3) 0.44085(14) 0.0369(12) Uani 1 1 d . . . . .
H18 H 0.592876 0.867127 0.449370 0.044 Uiso 1 1 calc R U . . .
C19 C 0.6800(3) 0.9083(3) 0.42554(15) 0.0440(13) Uani 1 1 d . . . . .
H19 H 0.661913 0.954454 0.423877 0.053 Uiso 1 1 calc R U . . .
C20 C 0.7468(3) 0.8935(3) 0.41267(13) 0.0416(13) Uani 1 1 d . . . . .
H20 H 0.775146 0.929545 0.402537 0.050 Uiso 1 1 calc R U . . .
C21 C 0.7722(3) 0.8265(3) 0.41455(14) 0.0446(13) Uani 1 1 d . . . . .
H21 H 0.817621 0.815579 0.405003 0.053 Uiso 1 1 calc R U . . .
C22 C 0.7314(3) 0.7747(3) 0.43038(12) 0.0352(11) Uani 1 1 d . . . . .
H22 H 0.749768 0.728603 0.431909 0.042 Uiso 1 1 calc R U . . .
C23 C 0.3107(3) 0.8044(4) 0.48769(16) 0.069(2) Uani 1 1 d . . . . .
H23A H 0.306079 0.832450 0.465700 0.104 Uiso 1 1 calc R U . . .
H23B H 0.287619 0.828619 0.507807 0.104 Uiso 1 1 calc R U . . .
H23C H 0.288124 0.758888 0.484022 0.104 Uiso 1 1 calc R U . . .
C24 C 0.4253(2) 0.7177(2) 0.36996(11) 0.0256(9) Uani 1 1 d . . . . .
H24 H 0.456692 0.681940 0.358463 0.031 Uiso 1 1 calc R U . . .
C25 C 0.4371(2) 0.7862(3) 0.34936(13) 0.0320(11) Uani 1 1 d . . . . .
C26 C 0.4395(3) 0.8507(3) 0.36614(16) 0.0516(15) Uani 1 1 d . . . . .
H26 H 0.434366 0.853222 0.391608 0.062 Uiso 1 1 calc R U . . .
C27 C 0.4492(4) 0.9114(3) 0.34677(19) 0.069(2) Uani 1 1 d . . . . .
H27 H 0.449975 0.955076 0.358880 0.083 Uiso 1 1 calc R U . . .
C28 C 0.4577(4) 0.9088(4) 0.31004(18) 0.0636(18) Uani 1 1 d . . . . .
H28 H 0.464679 0.950558 0.296677 0.076 Uiso 1 1 calc R U . . .
C29 C 0.4562(3) 0.8455(3) 0.29269(15) 0.0537(16) Uani 1 1 d . . . . .
H29 H 0.461731 0.843345 0.267237 0.064 Uiso 1 1 calc R U . . .
C30 C 0.4465(3) 0.7846(3) 0.31237(13) 0.0401(12) Uani 1 1 d . . . . .
H30 H 0.446237 0.740977 0.300194 0.048 Uiso 1 1 calc R U . . .
C31 C 0.3488(2) 0.6909(3) 0.36626(13) 0.0318(11) Uani 1 1 d . . . . .
C32 C 0.2957(2) 0.7299(3) 0.35037(12) 0.0374(12) Uani 1 1 d . . . . .
H32 H 0.305125 0.776407 0.342827 0.045 Uiso 1 1 calc R U . . .
C33 C 0.2284(3) 0.7014(4) 0.34537(14) 0.0499(16) Uani 1 1 d . . . . .
H33 H 0.192050 0.728265 0.334309 0.060 Uiso 1 1 calc R U . . .
C34 C 0.2148(3) 0.6340(4) 0.35657(16) 0.0570(18) Uani 1 1 d . . . . .
H34 H 0.169504 0.613827 0.352471 0.068 Uiso 1 1 calc R U . . .
C35 C 0.2665(3) 0.5963(3) 0.3735(2) 0.0637(18) Uani 1 1 d . . . . .
H35 H 0.256361 0.550676 0.382173 0.076 Uiso 1 1 calc R U . . .
C36 C 0.3337(3) 0.6242(3) 0.37818(17) 0.0496(14) Uani 1 1 d . . . . .
H36 H 0.369526 0.597386 0.389661 0.059 Uiso 1 1 calc R U . . .
C37 C 0.6793(2) 0.5587(2) 0.35049(11) 0.0221(9) Uani 1 1 d . . . . .
C38 C 0.7534(2) 0.5627(2) 0.34795(11) 0.0230(9) Uani 1 1 d . . . . .
C39 C 0.7904(2) 0.5030(2) 0.33685(12) 0.0269(10) Uani 1 1 d . . . . .
H39 H 0.840753 0.504075 0.335707 0.032 Uiso 1 1 calc R U . . .
C40 C 0.7551(2) 0.4430(2) 0.32761(12) 0.0281(10) Uani 1 1 d . . . . .
C41 C 0.6818(2) 0.4409(2) 0.32859(12) 0.0280(10) Uani 1 1 d . . . . .
H41 H 0.657800 0.399567 0.321393 0.034 Uiso 1 1 calc R U . . .
C42 C 0.6427(2) 0.4983(2) 0.33994(11) 0.0248(9) Uani 1 1 d . . . . .
C43 C 0.7938(2) 0.6312(2) 0.35191(11) 0.0242(9) Uani 1 1 d . . . . .
H43 H 0.765616 0.661762 0.368464 0.029 Uiso 1 1 calc R U . . .
C44 C 0.8676(2) 0.6231(2) 0.36839(12) 0.0257(10) Uani 1 1 d . . . . .
C45 C 0.8777(3) 0.6331(2) 0.40508(13) 0.0314(11) Uani 1 1 d . . . . .
H45 H 0.838283 0.643652 0.420087 0.038 Uiso 1 1 calc R U . . .
C46 C 0.9452(3) 0.6276(3) 0.42012(14) 0.0400(12) Uani 1 1 d . . . . .
H46 H 0.951506 0.635669 0.445217 0.048 Uiso 1 1 calc R U . . .
C47 C 1.0025(3) 0.6109(3) 0.39923(15) 0.0423(13) Uani 1 1 d . . . . .
H47 H 1.048306 0.606748 0.409766 0.051 Uiso 1 1 calc R U . . .
C48 C 0.9934(3) 0.5999(3) 0.36270(14) 0.0363(12) Uani 1 1 d . . . . .
H48 H 1.032979 0.587940 0.348085 0.044 Uiso 1 1 calc R U . . .
C49 C 0.9265(2) 0.6064(2) 0.34717(13) 0.0294(10) Uani 1 1 d . . . . .
H49 H 0.920869 0.599456 0.321954 0.035 Uiso 1 1 calc R U . . .
C50 C 0.7979(2) 0.6689(2) 0.31488(11) 0.0241(9) Uani 1 1 d . . . . .
C51 C 0.7693(2) 0.6405(2) 0.28364(12) 0.0290(10) Uani 1 1 d . . . . .
H51 H 0.747997 0.595574 0.284447 0.035 Uiso 1 1 calc R U . . .
C52 C 0.7712(3) 0.6768(3) 0.25126(13) 0.0333(11) Uani 1 1 d . . . . .
H52 H 0.750495 0.656901 0.230274 0.040 Uiso 1 1 calc R U . . .
C53 C 0.8028(3) 0.7411(3) 0.24931(13) 0.0361(12) Uani 1 1 d . . . . .
H53 H 0.804140 0.766031 0.227157 0.043 Uiso 1 1 calc R U . . .
C54 C 0.8327(3) 0.7691(3) 0.28010(14) 0.0403(12) Uani 1 1 d . . . . .
H54 H 0.855803 0.813112 0.278886 0.048 Uiso 1 1 calc R U . . .
C55 C 0.8295(3) 0.7340(2) 0.31272(12) 0.0323(11) Uani 1 1 d . . . . .
H55 H 0.848991 0.754813 0.333765 0.039 Uiso 1 1 calc R U . . .
C56 C 0.8629(3) 0.3839(3) 0.31415(15) 0.0396(12) Uani 1 1 d . . . . .
H56A H 0.877741 0.419326 0.296647 0.059 Uiso 1 1 calc R U . . .
H56B H 0.879958 0.337947 0.306352 0.059 Uiso 1 1 calc R U . . .
H56C H 0.882881 0.394978 0.337876 0.059 Uiso 1 1 calc R U . . .
C57 C 0.5618(2) 0.4962(2) 0.33838(13) 0.0291(10) Uani 1 1 d . . . . .
H57 H 0.544619 0.518701 0.361102 0.035 Uiso 1 1 calc R U . . .
C58 C 0.5333(2) 0.4217(3) 0.33875(15) 0.0363(12) Uani 1 1 d . . . . .
C59 C 0.5041(3) 0.3904(3) 0.30877(17) 0.0487(14) Uani 1 1 d . . . . .
H59 H 0.501575 0.415340 0.286643 0.058 Uiso 1 1 calc R U . . .
C60 C 0.4780(3) 0.3213(3) 0.3108(2) 0.0643(19) Uani 1 1 d . . . . .
H60 H 0.457415 0.299731 0.290202 0.077 Uiso 1 1 calc R U . . .
C61 C 0.4827(3) 0.2860(3) 0.3426(2) 0.067(2) Uani 1 1 d . . . . .
H61 H 0.465486 0.239451 0.343952 0.080 Uiso 1 1 calc R U . . .
C62 C 0.5117(3) 0.3164(3) 0.3726(2) 0.0575(17) Uani 1 1 d . . . . .
H62 H 0.514760 0.290783 0.394479 0.069 Uiso 1 1 calc R U . . .
C63 C 0.5365(3) 0.3841(3) 0.37111(17) 0.0442(13) Uani 1 1 d . . . . .
H63 H 0.555917 0.405206 0.392100 0.053 Uiso 1 1 calc R U . . .
C64 C 0.5330(3) 0.5395(2) 0.30764(15) 0.0406(13) Uani 1 1 d . . . . .
C65 C 0.5703(4) 0.5554(3) 0.27740(16) 0.0568(17) Uani 1 1 d . . . . .
H65 H 0.617508 0.538926 0.274742 0.068 Uiso 1 1 calc R U . . .
C66 C 0.5389(6) 0.5971(3) 0.24938(18) 0.083(3) Uani 1 1 d . . . . .
H66 H 0.564585 0.609777 0.228328 0.100 Uiso 1 1 calc R U . . .
C67 C 0.4680(6) 0.6181(4) 0.2547(2) 0.088(3) Uani 1 1 d . . . . .
H67 H 0.445555 0.645503 0.236627 0.106 Uiso 1 1 calc R U . . .
C68 C 0.4309(5) 0.6009(4) 0.2843(3) 0.090(3) Uani 1 1 d . . . . .
H68 H 0.383161 0.615888 0.287031 0.108 Uiso 1 1 calc R U . . .
C69 C 0.4623(3) 0.5619(3) 0.31040(19) 0.0595(18) Uani 1 1 d . . . . .
H69 H 0.435557 0.549428 0.331162 0.071 Uiso 1 1 calc R U . . .
C70 C 0.5519(3) 0.4000(3) 0.47237(18) 0.0657(18) Uani 1 1 d . . . . .
H70A H 0.506355 0.406374 0.460075 0.098 Uiso 1 1 calc R U . . .
H70B H 0.544852 0.371908 0.494196 0.098 Uiso 1 1 calc R U . . .
H70C H 0.585056 0.375925 0.456214 0.098 Uiso 1 1 calc R U . . .
C71 C 0.6700(3) 0.4554(3) 0.50257(16) 0.0590(17) Uani 1 1 d . . . . .
H71A H 0.697473 0.431083 0.483958 0.089 Uiso 1 1 calc R U . . .
H71B H 0.661853 0.423831 0.522981 0.089 Uiso 1 1 calc R U . . .
H71C H 0.696370 0.496458 0.510841 0.089 Uiso 1 1 calc R U . . .

loop_
_atom_site_aniso_label
_atom_site_aniso_U_11
_atom_site_aniso_U_22
_atom_site_aniso_U_33
_atom_site_aniso_U_23
_atom_site_aniso_U_13
_atom_site_aniso_U_12
Pt1 0.02946(9) 0.03010(10) 0.01928(10) 0.00624(7) 0.00529(7) 0.00442(8)
Cl1 0.0329(6) 0.0391(6) 0.0245(6) 0.0018(5) -0.0025(5) 0.0067(5)
Cl2 0.0298(6) 0.0433(7) 0.0399(7) 0.0108(5) 0.0075(5) 0.0006(5)
S1 0.0485(8) 0.0498(8) 0.0330(7) 0.0164(6) 0.0098(6) 0.0071(6)
O1 0.0253(16) 0.070(2) 0.0232(18) -0.0100(17) 0.0052(14) 0.0088(16)
O2 0.0346(18) 0.0305(18) 0.046(2) -0.0087(15) 0.0050(16) 0.0023(15)
N1 0.0219(17) 0.0265(19) 0.0163(18) 0.0021(14) 0.0016(14) -0.0008(15)
N2 0.0261(18) 0.0232(18) 0.0161(19) 0.0027(14) -0.0006(15) 0.0006(15)
C1 0.0190(19) 0.025(2) 0.015(2) 0.0015(16) 0.0007(17) 0.0005(17)
C2 0.027(2) 0.028(2) 0.018(2) 0.0054(17) -0.0038(18) 0.0006(19)
C3 0.024(2) 0.029(2) 0.020(2) 0.0027(18) -0.0003(18) -0.0009(19)
C4 0.023(2) 0.026(2) 0.019(2) 0.0019(18) 0.0018(17) 0.0035(18)
C5 0.026(2) 0.026(2) 0.024(2) 0.0035(18) 0.0008(18) 0.0006(18)
C6 0.026(2) 0.036(3) 0.020(2) -0.0032(19) 0.0005(18) 0.000(2)
C7 0.027(2) 0.038(3) 0.023(2) -0.001(2) 0.0021(19) 0.002(2)
C8 0.0207(19) 0.033(2) 0.027(2) 0.0007(19) -0.0028(19) 0.0011(19)
C9 0.026(2) 0.028(2) 0.019(2) 0.0008(18) -0.0001(18) -0.0029(18)
C10 0.024(2) 0.033(2) 0.019(2) -0.0065(18) -0.0014(18) 0.0026(19)
C11 0.019(2) 0.050(3) 0.023(2) -0.005(2) -0.0004(18) 0.005(2)
C12 0.031(2) 0.053(3) 0.024(3) 0.002(2) -0.002(2) -0.007(2)
C13 0.047(3) 0.069(4) 0.029(3) 0.010(3) 0.000(2) -0.011(3)
C14 0.042(3) 0.089(5) 0.021(3) -0.002(3) -0.001(2) -0.009(3)
C15 0.035(3) 0.079(4) 0.030(3) -0.019(3) -0.005(2) -0.001(3)
C16 0.032(3) 0.056(3) 0.031(3) -0.005(2) -0.003(2) 0.005(2)
C17 0.029(2) 0.034(2) 0.019(2) -0.0016(19) -0.0026(18) 0.000(2)
C18 0.032(2) 0.035(3) 0.044(3) -0.004(2) 0.000(2) -0.001(2)
C19 0.048(3) 0.035(3) 0.049(3) 0.006(2) -0.007(3) -0.006(2)
C20 0.053(3) 0.048(3) 0.024(3) 0.000(2) 0.002(2) -0.013(3)
C21 0.043(3) 0.055(3) 0.036(3) 0.000(3) 0.019(2) -0.004(3)
C22 0.036(3) 0.041(3) 0.029(3) -0.006(2) 0.008(2) 0.002(2)
C23 0.028(3) 0.141(7) 0.039(4) -0.031(4) 0.004(3) 0.013(3)
C24 0.024(2) 0.032(2) 0.021(2) -0.0001(18) -0.0026(18) 0.0011(19)
C25 0.028(2) 0.040(3) 0.028(3) 0.007(2) -0.008(2) 0.000(2)
C26 0.072(4) 0.044(3) 0.039(3) 0.001(3) -0.007(3) 0.001(3)
C27 0.107(6) 0.036(3) 0.064(5) 0.013(3) 0.001(4) -0.005(4)
C28 0.074(5) 0.058(4) 0.059(4) 0.031(3) -0.007(3) -0.010(3)
C29 0.055(4) 0.075(4) 0.031(3) 0.017(3) -0.009(3) -0.016(3)
C30 0.043(3) 0.048(3) 0.029(3) 0.004(2) -0.008(2) -0.006(2)
C31 0.024(2) 0.043(3) 0.028(3) -0.010(2) -0.0019(19) 0.001(2)
C32 0.027(2) 0.065(4) 0.021(3) -0.005(2) 0.001(2) 0.004(2)
C33 0.028(3) 0.096(5) 0.026(3) -0.013(3) -0.001(2) 0.008(3)
C34 0.029(3) 0.092(5) 0.050(4) -0.035(3) 0.001(3) -0.017(3)
C35 0.039(3) 0.054(4) 0.097(5) -0.015(4) 0.007(3) -0.013(3)
C36 0.034(3) 0.044(3) 0.071(4) -0.009(3) -0.001(3) -0.005(2)
C37 0.027(2) 0.023(2) 0.016(2) 0.0036(17) 0.0006(17) 0.0028(18)
C38 0.030(2) 0.028(2) 0.012(2) 0.0020(17) 0.0006(17) -0.0026(18)
C39 0.024(2) 0.031(2) 0.025(2) 0.0015(19) 0.0028(19) 0.0016(19)
C40 0.032(2) 0.027(2) 0.025(2) -0.0018(19) 0.0032(19) 0.004(2)
C41 0.030(2) 0.029(2) 0.025(2) -0.0038(19) -0.0011(19) -0.002(2)
C42 0.030(2) 0.028(2) 0.017(2) 0.0028(18) 0.0005(18) 0.0017(19)
C43 0.025(2) 0.029(2) 0.018(2) -0.0001(18) 0.0025(18) -0.0011(19)
C44 0.026(2) 0.026(2) 0.026(2) 0.0006(18) -0.0010(19) -0.0013(18)
C45 0.033(2) 0.035(3) 0.025(3) -0.004(2) -0.004(2) 0.004(2)
C46 0.039(3) 0.053(3) 0.028(3) -0.004(2) -0.007(2) -0.005(2)
C47 0.033(3) 0.042(3) 0.052(4) 0.002(3) -0.014(2) -0.001(2)
C48 0.027(2) 0.034(3) 0.047(3) 0.001(2) 0.002(2) 0.000(2)
C49 0.032(2) 0.024(2) 0.032(3) -0.0015(19) 0.004(2) -0.0021(19)
C50 0.022(2) 0.029(2) 0.022(2) 0.0008(18) 0.0056(17) 0.0053(18)
C51 0.029(2) 0.035(3) 0.022(2) -0.0019(19) 0.0034(19) -0.002(2)
C52 0.037(3) 0.041(3) 0.021(2) -0.004(2) 0.005(2) 0.004(2)
C53 0.050(3) 0.038(3) 0.020(2) 0.005(2) 0.007(2) 0.010(2)
C54 0.057(3) 0.028(3) 0.037(3) 0.001(2) 0.009(3) -0.004(2)
C55 0.047(3) 0.028(2) 0.022(2) -0.0031(19) 0.005(2) 0.000(2)
C56 0.032(3) 0.033(3) 0.054(3) -0.003(2) 0.003(2) 0.008(2)
C57 0.025(2) 0.029(2) 0.033(3) -0.004(2) -0.003(2) 0.0035(19)
C58 0.022(2) 0.032(3) 0.055(3) -0.004(2) 0.001(2) 0.000(2)
C59 0.044(3) 0.033(3) 0.069(4) -0.009(3) -0.007(3) 0.000(2)
C60 0.045(3) 0.045(4) 0.103(6) -0.026(4) -0.014(4) -0.002(3)
C61 0.043(3) 0.033(3) 0.125(7) 0.005(4) 0.015(4) 0.003(3)
C62 0.038(3) 0.039(3) 0.096(5) 0.015(3) 0.015(3) 0.003(3)
C63 0.028(3) 0.037(3) 0.067(4) 0.004(3) 0.009(3) -0.002(2)
C64 0.050(3) 0.029(3) 0.043(3) -0.007(2) -0.023(3) 0.000(2)
C65 0.091(5) 0.039(3) 0.040(4) 0.000(3) -0.034(3) -0.003(3)
C66 0.166(9) 0.048(4) 0.036(4) -0.003(3) -0.039(5) -0.005(5)
C67 0.149(9) 0.047(4) 0.068(5) -0.013(4) -0.078(6) 0.032(5)
C68 0.105(6) 0.076(5) 0.088(6) -0.026(5) -0.072(6) 0.035(5)
C69 0.054(4) 0.045(3) 0.080(5) -0.017(3) -0.041(3) 0.016(3)
C70 0.056(4) 0.078(5) 0.063(4) 0.023(4) 0.003(3) -0.008(4)
C71 0.068(4) 0.074(4) 0.035(3) 0.022(3) -0.008(3) 0.010(3)

loop_
_atom_type_symbol
_atom_type_description
_atom_type_scat_dispersion_real
_atom_type_scat_dispersion_imag
_atom_type_scat_source
C C 0.0033 0.0016 'International Tables Vol C Tables 4.2.6.8 and 6.1.1.4'
Cl Cl 0.1484 0.1585 'International Tables Vol C Tables 4.2.6.8 and 6.1.1.4'
H H 0.0000 0.0000 'International Tables Vol C Tables 4.2.6.8 and 6.1.1.4'
N N 0.0061 0.0033 'International Tables Vol C Tables 4.2.6.8 and 6.1.1.4'
O O 0.0106 0.0060 'International Tables Vol C Tables 4.2.6.8 and 6.1.1.4'
Pt Pt -1.7033 8.3905 'International Tables Vol C Tables 4.2.6.8 and 6.1.1.4'
S S 0.1246 0.1234 'International Tables Vol C Tables 4.2.6.8 and 6.1.1.4'

loop_
_exptl_crystal_face_index_h
_exptl_crystal_face_index_k
_exptl_crystal_face_index_l
_exptl_crystal_face_perp_dist
-1 20 -34 0.0493
-20 -5 33 0.0614
-1 -20 36 0.0913
17 -19 12 0.1383
22 1 -30 0.0715
1 12 -47 0.0601
-12 -23 -12 0.0279
2 -5 51 0.0814
12 22 20 0.0539

loop_
_geom_angle_atom_site_label_1
_geom_angle_atom_site_label_2
_geom_angle_atom_site_label_3
_geom_angle
_geom_angle_site_symmetry_1
_geom_angle_site_symmetry_3
_geom_angle_publ_flag
Cl1 Pt1 Cl2 179.69(4) . . ?
Cl1 Pt1 S1 92.33(5) . . ?
Cl2 Pt1 S1 87.88(5) . . ?
C1 Pt1 Cl1 88.97(12) . . ?
C1 Pt1 Cl2 90.80(12) . . ?
C1 Pt1 S1 172.48(12) . . ?
C70 S1 Pt1 110.0(2) . . ?
C70 S1 C71 99.7(3) . . ?
C71 S1 Pt1 113.9(2) . . ?
C7 O1 C23 117.3(4) . . ?
C40 O2 C56 117.1(4) . . ?
C1 N1 C2 110.1(3) . . ?
C1 N1 C4 126.5(3) . . ?
C2 N1 C4 123.3(3) . . ?
C1 N2 C3 110.7(3) . . ?
C1 N2 C37 125.0(3) . . ?
C3 N2 C37 124.3(3) . . ?
N1 C1 Pt1 127.3(3) . . ?
N1 C1 N2 105.0(3) . . ?
N2 C1 Pt1 127.5(3) . . ?
N1 C2 H2 126.3 . . ?
C3 C2 N1 107.5(4) . . ?
C3 C2 H2 126.3 . . ?
N2 C3 H3 126.7 . . ?
C2 C3 N2 106.7(4) . . ?
C2 C3 H3 126.7 . . ?
C5 C4 N1 119.6(4) . . ?
C9 C4 N1 119.7(4) . . ?
C9 C4 C5 120.7(4) . . ?
C4 C5 C10 120.5(4) . . ?
C6 C5 C4 118.2(4) . . ?
C6 C5 C10 121.1(4) . . ?
C5 C6 H6 119.1 . . ?
C5 C6 C7 121.9(4) . . ?
C7 C6 H6 119.1 . . ?
O1 C7 C6 115.4(4) . . ?
O1 C7 C8 124.8(4) . . ?
C6 C7 C8 119.7(4) . . ?
C7 C8 H8 119.8 . . ?
C7 C8 C9 120.3(4) . . ?
C9 C8 H8 119.8 . . ?
C4 C9 C24 121.6(4) . . ?
C8 C9 C4 119.1(4) . . ?
C8 C9 C24 119.0(4) . . ?
C5 C10 H10 106.3 . . ?
C5 C10 C11 111.6(3) . . ?
C11 C10 H10 106.3 . . ?
C17 C10 C5 111.8(4) . . ?
C17 C10 H10 106.3 . . ?
C17 C10 C11 114.0(4) . . ?
C12 C11 C10 118.5(4) . . ?
C12 C11 C16 118.4(4) . . ?
C16 C11 C10 123.1(5) . . ?
C11 C12 H12 119.0 . . ?
C11 C12 C13 122.0(5) . . ?
C13 C12 H12 119.0 . . ?
C12 C13 H13 120.5 . . ?
C14 C13 C12 119.0(6) . . ?
C14 C13 H13 120.5 . . ?
C13 C14 H14 119.9 . . ?
C13 C14 C15 120.3(5) . . ?
C15 C14 H14 119.9 . . ?
C14 C15 H15 120.1 . . ?
C14 C15 C16 119.8(5) . . ?
C16 C15 H15 120.1 . . ?
C11 C16 C15 120.4(5) . . ?
C11 C16 H16 119.8 . . ?
C15 C16 H16 119.8 . . ?
C18 C17 C10 122.9(4) . . ?
C22 C17 C10 119.4(4) . . ?
C22 C17 C18 117.7(4) . . ?
C17 C18 H18 119.5 . . ?
C19 C18 C17 120.9(5) . . ?
C19 C18 H18 119.6 . . ?
C18 C19 H19 119.8 . . ?
C20 C19 C18 120.4(5) . . ?
C20 C19 H19 119.8 . . ?
C19 C20 H20 120.2 . . ?
C21 C20 C19 119.6(5) . . ?
C21 C20 H20 120.2 . . ?
C20 C21 H21 120.1 . . ?
C20 C21 C22 119.9(5) . . ?
C22 C21 H21 120.1 . . ?
C17 C22 C21 121.5(5) . . ?
C17 C22 H22 119.3 . . ?
C21 C22 H22 119.3 . . ?
O1 C23 H23A 109.5 . . ?
O1 C23 H23B 109.5 . . ?
O1 C23 H23C 109.5 . . ?
H23A C23 H23B 109.5 . . ?
H23A C23 H23C 109.5 . . ?
H23B C23 H23C 109.5 . . ?
C9 C24 H24 106.7 . . ?
C9 C24 C25 110.5(4) . . ?
C9 C24 C31 113.5(4) . . ?
C25 C24 H24 106.7 . . ?
C25 C24 C31 112.2(4) . . ?
C31 C24 H24 106.7 . . ?
C26 C25 C24 123.0(4) . . ?
C30 C25 C24 119.5(4) . . ?
C30 C25 C26 117.5(5) . . ?
C25 C26 H26 119.2 . . ?
C27 C26 C25 121.5(6) . . ?
C27 C26 H26 119.2 . . ?
C26 C27 H27 119.9 . . ?
C28 C27 C26 120.1(6) . . ?
C28 C27 H27 119.9 . . ?
C27 C28 H28 120.2 . . ?
C27 C28 C29 119.6(6) . . ?
C29 C28 H28 120.2 . . ?
C28 C29 H29 120.0 . . ?
C28 C29 C30 119.9(5) . . ?
C30 C29 H29 120.0 . . ?
C25 C30 C29 121.3(5) . . ?
C25 C30 H30 119.4 . . ?
C29 C30 H30 119.4 . . ?
C32 C31 C24 122.4(4) . . ?
C36 C31 C24 118.3(4) . . ?
C36 C31 C32 119.2(5) . . ?
C31 C32 H32 119.9 . . ?
C31 C32 C33 120.3(5) . . ?
C33 C32 H32 119.9 . . ?
C32 C33 H33 120.1 . . ?
C34 C33 C32 119.7(5) . . ?
C34 C33 H33 120.1 . . ?
C33 C34 H34 120.0 . . ?
C35 C34 C33 120.1(5) . . ?
C35 C34 H34 120.0 . . ?
C34 C35 H35 119.9 . . ?
C34 C35 C36 120.3(6) . . ?
C36 C35 H35 119.9 . . ?
C31 C36 C35 120.4(6) . . ?
C31 C36 H36 119.8 . . ?
C35 C36 H36 119.8 . . ?
C38 C37 N2 119.9(4) . . ?
C42 C37 N2 119.0(4) . . ?
C42 C37 C38 121.1(4) . . ?
C37 C38 C43 122.6(4) . . ?
C39 C38 C37 118.0(4) . . ?
C39 C38 C43 118.9(4) . . ?
C38 C39 H39 119.5 . . ?
C40 C39 C38 121.0(4) . . ?
C40 C39 H39 119.5 . . ?
O2 C40 C39 124.2(4) . . ?
O2 C40 C41 115.6(4) . . ?
C39 C40 C41 120.3(4) . . ?
C40 C41 H41 119.5 . . ?
C40 C41 C42 121.0(4) . . ?
C42 C41 H41 119.5 . . ?
C37 C42 C57 121.5(4) . . ?
C41 C42 C37 118.5(4) . . ?
C41 C42 C57 119.8(4) . . ?
C38 C43 H43 107.3 . . ?
C38 C43 C44 113.9(4) . . ?
C38 C43 C50 109.9(3) . . ?
C44 C43 H43 107.3 . . ?
C44 C43 C50 110.8(3) . . ?
C50 C43 H43 107.3 . . ?
C45 C44 C43 120.2(4) . . ?
C45 C44 C49 118.3(4) . . ?
C49 C44 C43 121.5(4) . . ?
C44 C45 H45 119.7 . . ?
C44 C45 C46 120.5(5) . . ?
C46 C45 H45 119.7 . . ?
C45 C46 H46 119.6 . . ?
C47 C46 C45 120.8(5) . . ?
C47 C46 H46 119.6 . . ?
C46 C47 H47 120.3 . . ?
C46 C47 C48 119.5(5) . . ?
C48 C47 H47 120.3 . . ?
C47 C48 H48 119.8 . . ?
C47 C48 C49 120.3(5) . . ?
C49 C48 H48 119.8 . . ?
C44 C49 H49 119.7 . . ?
C48 C49 C44 120.5(5) . . ?
C48 C49 H49 119.7 . . ?
C51 C50 C43 122.4(4) . . ?
C55 C50 C43 119.4(4) . . ?
C55 C50 C51 118.1(4) . . ?
C50 C51 H51 119.5 . . ?
C52 C51 C50 121.0(4) . . ?
C52 C51 H51 119.5 . . ?
C51 C52 H52 119.7 . . ?
C53 C52 C51 120.5(5) . . ?
C53 C52 H52 119.7 . . ?
C52 C53 H53 120.6 . . ?
C52 C53 C54 118.9(4) . . ?
C54 C53 H53 120.6 . . ?
C53 C54 H54 119.5 . . ?
C53 C54 C55 121.0(5) . . ?
C55 C54 H54 119.5 . . ?
C50 C55 H55 119.8 . . ?
C54 C55 C50 120.5(4) . . ?
C54 C55 H55 119.8 . . ?
O2 C56 H56A 109.5 . . ?
O2 C56 H56B 109.5 . . ?
O2 C56 H56C 109.5 . . ?
H56A C56 H56B 109.5 . . ?
H56A C56 H56C 109.5 . . ?
H56B C56 H56C 109.5 . . ?
C42 C57 H57 106.3 . . ?
C58 C57 C42 112.1(4) . . ?
C58 C57 H57 106.3 . . ?
C64 C57 C42 111.9(4) . . ?
C64 C57 H57 106.3 . . ?
C64 C57 C58 113.2(4) . . ?
C59 C58 C57 122.7(5) . . ?
C59 C58 C63 119.0(5) . . ?
C63 C58 C57 118.3(5) . . ?
C58 C59 H59 119.9 . . ?
C58 C59 C60 120.2(6) . . ?
C60 C59 H59 119.9 . . ?
C59 C60 H60 120.4 . . ?
C61 C60 C59 119.2(6) . . ?
C61 C60 H60 120.4 . . ?
C60 C61 H61 119.4 . . ?
C60 C61 C62 121.2(6) . . ?
C62 C61 H61 119.4 . . ?
C61 C62 H62 119.9 . . ?
C61 C62 C63 120.2(6) . . ?
C63 C62 H62 119.9 . . ?
C58 C63 H63 119.9 . . ?
C62 C63 C58 120.2(6) . . ?
C62 C63 H63 119.9 . . ?
C65 C64 C57 124.0(5) . . ?
C65 C64 C69 118.9(5) . . ?
C69 C64 C57 117.0(5) . . ?
C64 C65 H65 119.7 . . ?
C64 C65 C66 120.5(7) . . ?
C66 C65 H65 119.7 . . ?
C65 C66 H66 121.7 . . ?
C67 C66 C65 116.6(8) . . ?
C67 C66 H66 121.7 . . ?
C66 C67 H67 118.7 . . ?
C68 C67 C66 122.5(7) . . ?
C68 C67 H67 118.7 . . ?
C67 C68 H68 120.3 . . ?
C67 C68 C69 119.4(8) . . ?
C69 C68 H68 120.3 . . ?
C64 C69 H69 119.0 . . ?
C68 C69 C64 122.0(8) . . ?
C68 C69 H69 119.0 . . ?
S1 C70 H70A 109.5 . . ?
S1 C70 H70B 109.5 . . ?
S1 C70 H70C 109.5 . . ?
H70A C70 H70B 109.5 . . ?
H70A C70 H70C 109.5 . . ?
H70B C70 H70C 109.5 . . ?
S1 C71 H71A 109.5 . . ?
S1 C71 H71B 109.5 . . ?
S1 C71 H71C 109.5 . . ?
H71A C71 H71B 109.5 . . ?
H71A C71 H71C 109.5 . . ?
H71B C71 H71C 109.5 . . ?

loop_
_geom_bond_atom_site_label_1
_geom_bond_atom_site_label_2
_geom_bond_distance
_geom_bond_site_symmetry_2
_geom_bond_publ_flag
Pt1 Cl1 2.3011(12) . ?
Pt1 Cl2 2.3024(12) . ?
Pt1 S1 2.3390(12) . ?
Pt1 C1 1.990(4) . ?
S1 C70 1.764(7) . ?
S1 C71 1.780(6) . ?
O1 C7 1.363(5) . ?
O1 C23 1.422(6) . ?
O2 C40 1.371(5) . ?
O2 C56 1.419(6) . ?
N1 C1 1.358(5) . ?
N1 C2 1.390(5) . ?
N1 C4 1.444(5) . ?
N2 C1 1.360(5) . ?
N2 C3 1.388(5) . ?
N2 C37 1.452(5) . ?
C2 H2 0.9500 . ?
C2 C3 1.340(6) . ?
C3 H3 0.9500 . ?
C4 C5 1.410(6) . ?
C4 C9 1.404(6) . ?
C5 C6 1.378(6) . ?
C5 C10 1.522(6) . ?
C6 H6 0.9500 . ?
C6 C7 1.385(6) . ?
C7 C8 1.388(6) . ?
C8 H8 0.9500 . ?
C8 C9 1.393(6) . ?
C9 C24 1.532(6) . ?
C10 H10 1.0000 . ?
C10 C11 1.531(6) . ?
C10 C17 1.520(6) . ?
C11 C12 1.377(7) . ?
C11 C16 1.383(7) . ?
C12 H12 0.9500 . ?
C12 C13 1.385(7) . ?
C13 H13 0.9500 . ?
C13 C14 1.373(8) . ?
C14 H14 0.9500 . ?
C14 C15 1.385(8) . ?
C15 H15 0.9500 . ?
C15 C16 1.391(7) . ?
C16 H16 0.9500 . ?
C17 C18 1.391(7) . ?
C17 C22 1.379(6) . ?
C18 H18 0.9500 . ?
C18 C19 1.379(7) . ?
C19 H19 0.9500 . ?
C19 C20 1.375(8) . ?
C20 H20 0.9500 . ?
C20 C21 1.373(7) . ?
C21 H21 0.9500 . ?
C21 C22 1.385(7) . ?
C22 H22 0.9500 . ?
C23 H23A 0.9800 . ?
C23 H23B 0.9800 . ?
C23 H23C 0.9800 . ?
C24 H24 1.0000 . ?
C24 C25 1.535(6) . ?
C24 C31 1.537(6) . ?
C25 C26 1.383(7) . ?
C25 C30 1.382(7) . ?
C26 H26 0.9500 . ?
C26 C27 1.378(8) . ?
C27 H27 0.9500 . ?
C27 C28 1.371(9) . ?
C28 H28 0.9500 . ?
C28 C29 1.373(9) . ?
C29 H29 0.9500 . ?
C29 C30 1.387(8) . ?
C30 H30 0.9500 . ?
C31 C32 1.381(7) . ?
C31 C36 1.380(7) . ?
C32 H32 0.9500 . ?
C32 C33 1.393(7) . ?
C33 H33 0.9500 . ?
C33 C34 1.380(9) . ?
C34 H34 0.9500 . ?
C34 C35 1.366(9) . ?
C35 H35 0.9500 . ?
C35 C36 1.385(7) . ?
C36 H36 0.9500 . ?
C37 C38 1.403(6) . ?
C37 C42 1.402(6) . ?
C38 C39 1.401(6) . ?
C38 C43 1.524(6) . ?
C39 H39 0.9500 . ?
C39 C40 1.371(6) . ?
C40 C41 1.382(6) . ?
C41 H41 0.9500 . ?
C41 C42 1.388(6) . ?
C42 C57 1.526(6) . ?
C43 H43 1.0000 . ?
C43 C44 1.528(6) . ?
C43 C50 1.552(6) . ?
C44 C45 1.386(6) . ?
C44 C49 1.398(6) . ?
C45 H45 0.9500 . ?
C45 C46 1.393(7) . ?
C46 H46 0.9500 . ?
C46 C47 1.368(7) . ?
C47 H47 0.9500 . ?
C47 C48 1.381(7) . ?
C48 H48 0.9500 . ?
C48 C49 1.391(6) . ?
C49 H49 0.9500 . ?
C50 C51 1.388(6) . ?
C50 C55 1.385(6) . ?
C51 H51 0.9500 . ?
C51 C52 1.387(6) . ?
C52 H52 0.9500 . ?
C52 C53 1.370(7) . ?
C53 H53 0.9500 . ?
C53 C54 1.381(7) . ?
C54 H54 0.9500 . ?
C54 C55 1.384(7) . ?
C55 H55 0.9500 . ?
C56 H56A 0.9800 . ?
C56 H56B 0.9800 . ?
C56 H56C 0.9800 . ?
C57 H57 1.0000 . ?
C57 C58 1.525(6) . ?
C57 C64 1.511(7) . ?
C58 C59 1.377(7) . ?
C58 C63 1.400(8) . ?
C59 H59 0.9500 . ?
C59 C60 1.415(8) . ?
C60 H60 0.9500 . ?
C60 C61 1.360(10) . ?
C61 H61 0.9500 . ?
C61 C62 1.370(10) . ?
C62 H62 0.9500 . ?
C62 C63 1.379(8) . ?
C63 H63 0.9500 . ?
C64 C65 1.357(9) . ?
C64 C69 1.405(8) . ?
C65 H65 0.9500 . ?
C65 C66 1.437(8) . ?
C66 H66 0.9500 . ?
C66 C67 1.410(12) . ?
C67 H67 0.9500 . ?
C67 C68 1.343(12) . ?
C68 H68 0.9500 . ?
C68 C69 1.356(9) . ?
C69 H69 0.9500 . ?
C70 H70A 0.9800 . ?
C70 H70B 0.9800 . ?
C70 H70C 0.9800 . ?
C71 H71A 0.9800 . ?
C71 H71B 0.9800 . ?
C71 H71C 0.9800 . ?

loop_
_geom_torsion_atom_site_label_1
_geom_torsion_atom_site_label_2
_geom_torsion_atom_site_label_3
_geom_torsion_atom_site_label_4
_geom_torsion
_geom_torsion_site_symmetry_1
_geom_torsion_site_symmetry_2
_geom_torsion_site_symmetry_3
_geom_torsion_site_symmetry_4
_geom_torsion_publ_flag
O1 C7 C8 C9 177.1(4) . . . . ?
O2 C40 C41 C42 179.1(4) . . . . ?
N1 C2 C3 N2 -1.2(5) . . . . ?
N1 C4 C5 C6 -179.9(4) . . . . ?
N1 C4 C5 C10 5.6(6) . . . . ?
N1 C4 C9 C8 178.5(4) . . . . ?
N1 C4 C9 C24 -8.7(6) . . . . ?
N2 C37 C38 C39 179.2(4) . . . . ?
N2 C37 C38 C43 -9.1(6) . . . . ?
N2 C37 C42 C41 179.9(4) . . . . ?
N2 C37 C42 C57 3.9(6) . . . . ?
C1 N1 C2 C3 1.5(5) . . . . ?
C1 N1 C4 C5 72.8(6) . . . . ?
C1 N1 C4 C9 -109.5(5) . . . . ?
C1 N2 C3 C2 0.6(5) . . . . ?
C1 N2 C37 C38 -114.8(5) . . . . ?
C1 N2 C37 C42 68.5(5) . . . . ?
C2 N1 C1 Pt1 173.3(3) . . . . ?
C2 N1 C1 N2 -1.1(4) . . . . ?
C2 N1 C4 C5 -110.8(5) . . . . ?
C2 N1 C4 C9 66.9(5) . . . . ?
C3 N2 C1 Pt1 -174.0(3) . . . . ?
C3 N2 C1 N1 0.3(4) . . . . ?
C3 N2 C37 C38 66.6(5) . . . . ?
C3 N2 C37 C42 -110.1(5) . . . . ?
C4 N1 C1 Pt1 -10.0(6) . . . . ?
C4 N1 C1 N2 175.7(4) . . . . ?
C4 N1 C2 C3 -175.4(4) . . . . ?
C4 C5 C6 C7 0.2(7) . . . . ?
C4 C5 C10 C11 -160.0(4) . . . . ?
C4 C5 C10 C17 71.0(5) . . . . ?
C4 C9 C24 C25 -84.9(5) . . . . ?
C4 C9 C24 C31 148.1(4) . . . . ?
C5 C4 C9 C8 -3.9(6) . . . . ?
C5 C4 C9 C24 168.9(4) . . . . ?
C5 C6 C7 O1 -178.9(4) . . . . ?
C5 C6 C7 C8 -1.4(7) . . . . ?
C5 C10 C11 C12 78.3(5) . . . . ?
C5 C10 C11 C16 -100.0(5) . . . . ?
C5 C10 C17 C18 41.1(6) . . . . ?
C5 C10 C17 C22 -141.3(4) . . . . ?
C6 C5 C10 C11 25.6(6) . . . . ?
C6 C5 C10 C17 -103.3(5) . . . . ?
C6 C7 C8 C9 -0.1(7) . . . . ?
C7 C8 C9 C4 2.7(7) . . . . ?
C7 C8 C9 C24 -170.3(4) . . . . ?
C8 C9 C24 C25 87.9(5) . . . . ?
C8 C9 C24 C31 -39.1(6) . . . . ?
C9 C4 C5 C6 2.4(6) . . . . ?
C9 C4 C5 C10 -172.1(4) . . . . ?
C9 C24 C25 C26 -25.6(6) . . . . ?
C9 C24 C25 C30 153.9(4) . . . . ?
C9 C24 C31 C32 117.7(5) . . . . ?
C9 C24 C31 C36 -64.6(6) . . . . ?
C10 C5 C6 C7 174.7(4) . . . . ?
C10 C11 C12 C13 -178.8(4) . . . . ?
C10 C11 C16 C15 178.7(4) . . . . ?
C10 C17 C18 C19 175.9(4) . . . . ?
C10 C17 C22 C21 -176.8(4) . . . . ?
C11 C10 C17 C18 -86.5(5) . . . . ?
C11 C10 C17 C22 91.1(5) . . . . ?
C11 C12 C13 C14 0.2(8) . . . . ?
C12 C11 C16 C15 0.4(7) . . . . ?
C12 C13 C14 C15 -0.2(8) . . . . ?
C13 C14 C15 C16 0.3(8) . . . . ?
C14 C15 C16 C11 -0.3(8) . . . . ?
C16 C11 C12 C13 -0.3(7) . . . . ?
C17 C10 C11 C12 -153.9(4) . . . . ?
C17 C10 C11 C16 27.7(6) . . . . ?
C17 C18 C19 C20 0.8(8) . . . . ?
C18 C17 C22 C21 0.9(7) . . . . ?
C18 C19 C20 C21 1.2(8) . . . . ?
C19 C20 C21 C22 -2.0(8) . . . . ?
C20 C21 C22 C17 1.0(8) . . . . ?
C22 C17 C18 C19 -1.8(7) . . . . ?
C23 O1 C7 C6 179.3(5) . . . . ?
C23 O1 C7 C8 2.0(7) . . . . ?
C24 C25 C26 C27 -179.1(6) . . . . ?
C24 C25 C30 C29 179.0(5) . . . . ?
C24 C31 C32 C33 175.5(4) . . . . ?
C24 C31 C36 C35 -176.3(5) . . . . ?
C25 C24 C31 C32 -8.4(6) . . . . ?
C25 C24 C31 C36 169.3(5) . . . . ?
C25 C26 C27 C28 -0.9(11) . . . . ?
C26 C25 C30 C29 -1.5(8) . . . . ?
C26 C27 C28 C29 0.4(11) . . . . ?
C27 C28 C29 C30 -0.4(10) . . . . ?
C28 C29 C30 C25 1.0(9) . . . . ?
C30 C25 C26 C27 1.5(9) . . . . ?
C31 C24 C25 C26 102.2(5) . . . . ?
C31 C24 C25 C30 -78.4(5) . . . . ?
C31 C32 C33 C34 0.4(8) . . . . ?
C32 C31 C36 C35 1.5(8) . . . . ?
C32 C33 C34 C35 2.1(8) . . . . ?
C33 C34 C35 C36 -2.8(9) . . . . ?
C34 C35 C36 C31 1.0(10) . . . . ?
C36 C31 C32 C33 -2.2(7) . . . . ?
C37 N2 C1 Pt1 7.2(6) . . . . ?
C37 N2 C1 N1 -178.5(4) . . . . ?
C37 N2 C3 C2 179.4(4) . . . . ?
C37 C38 C39 C40 2.1(6) . . . . ?
C37 C38 C43 C44 148.5(4) . . . . ?
C37 C38 C43 C50 -86.5(5) . . . . ?
C37 C42 C57 C58 -160.9(4) . . . . ?
C37 C42 C57 C64 70.7(5) . . . . ?
C38 C37 C42 C41 3.2(6) . . . . ?
C38 C37 C42 C57 -172.7(4) . . . . ?
C38 C39 C40 O2 179.8(4) . . . . ?
C38 C39 C40 C41 1.0(7) . . . . ?
C38 C43 C44 C45 -95.6(5) . . . . ?
C38 C43 C44 C49 85.1(5) . . . . ?
C38 C43 C50 C51 -1.3(6) . . . . ?
C38 C43 C50 C55 176.8(4) . . . . ?
C39 C38 C43 C44 -39.8(5) . . . . ?
C39 C38 C43 C50 85.1(5) . . . . ?
C39 C40 C41 C42 -2.0(7) . . . . ?
C40 C41 C42 C37 -0.1(7) . . . . ?
C40 C41 C42 C57 175.9(4) . . . . ?
C41 C42 C57 C58 23.2(6) . . . . ?
C41 C42 C57 C64 -105.2(5) . . . . ?
C42 C37 C38 C39 -4.2(6) . . . . ?
C42 C37 C38 C43 167.5(4) . . . . ?
C42 C57 C58 C59 -107.7(5) . . . . ?
C42 C57 C58 C63 72.8(5) . . . . ?
C42 C57 C64 C65 24.2(7) . . . . ?
C42 C57 C64 C69 -158.3(4) . . . . ?
C43 C38 C39 C40 -170.0(4) . . . . ?
C43 C44 C45 C46 -178.2(4) . . . . ?
C43 C44 C49 C48 179.4(4) . . . . ?
C43 C50 C51 C52 177.2(4) . . . . ?
C43 C50 C55 C54 -178.9(4) . . . . ?
C44 C43 C50 C51 125.5(4) . . . . ?
C44 C43 C50 C55 -56.4(5) . . . . ?
C44 C45 C46 C47 -1.5(8) . . . . ?
C45 C44 C49 C48 0.1(7) . . . . ?
C45 C46 C47 C48 0.7(8) . . . . ?
C46 C47 C48 C49 0.5(8) . . . . ?
C47 C48 C49 C44 -0.9(7) . . . . ?
C49 C44 C45 C46 1.1(7) . . . . ?
C50 C43 C44 C45 139.9(4) . . . . ?
C50 C43 C44 C49 -39.4(5) . . . . ?
C50 C51 C52 C53 1.2(7) . . . . ?
C51 C50 C55 C54 -0.7(7) . . . . ?
C51 C52 C53 C54 0.1(7) . . . . ?
C52 C53 C54 C55 -1.7(8) . . . . ?
C53 C54 C55 C50 2.0(8) . . . . ?
C55 C50 C51 C52 -0.9(7) . . . . ?
C56 O2 C40 C39 -0.5(7) . . . . ?
C56 O2 C40 C41 178.3(4) . . . . ?
C57 C58 C59 C60 -179.5(5) . . . . ?
C57 C58 C63 C62 -179.6(4) . . . . ?
C57 C64 C65 C66 -180.0(5) . . . . ?
C57 C64 C69 C68 -179.8(5) . . . . ?
C58 C57 C64 C65 -103.7(6) . . . . ?
C58 C57 C64 C69 73.8(6) . . . . ?
C58 C59 C60 C61 -0.6(9) . . . . ?
C59 C58 C63 C62 0.9(7) . . . . ?
C59 C60 C61 C62 0.5(9) . . . . ?
C60 C61 C62 C63 0.4(9) . . . . ?
C61 C62 C63 C58 -1.1(8) . . . . ?
C63 C58 C59 C60 0.0(8) . . . . ?
C64 C57 C58 C59 20.1(7) . . . . ?
C64 C57 C58 C63 -159.4(4) . . . . ?
C64 C65 C66 C67 -1.7(8) . . . . ?
C65 C64 C69 C68 -2.2(8) . . . . ?
C65 C66 C67 C68 0.3(10) . . . . ?
C66 C67 C68 C69 0.1(11) . . . . ?
C67 C68 C69 C64 0.8(10) . . . . ?
C69 C64 C65 C66 2.6(8) . . . . ?

loop_
_exptl_oxdiff_crystal_face_indexfrac_h
_exptl_oxdiff_crystal_face_indexfrac_k
_exptl_oxdiff_crystal_face_indexfrac_l
_exptl_oxdiff_crystal_face_x
_exptl_oxdiff_crystal_face_y
_exptl_oxdiff_crystal_face_z
-1.3777 20.3868 -34.1839 0.0632 0.2675 0.9615
-19.9453 -4.6844 33.3021 0.1604 0.6680 -0.7267
-1.1928 -19.5615 35.9583 -0.0390 -0.1661 -0.9853
17.4205 -19.4146 12.3225 -0.1993 -0.8346 -0.5135
21.8829 1.1767 -29.5563 -0.1860 -0.7752 0.6037
1.4771 11.8316 -46.8729 0.3007 -0.0708 0.9511
-12.4567 -22.9467 -12.4396 0.8536 -0.2049 -0.4790
2.1868 -5.1859 51.0822 -0.5563 0.1321 -0.8204
12.4425 21.5448 19.7269 -0.9133 0.2190 0.3434

loop_
_smtbx_masks_void_nr
_smtbx_masks_void_average_x
_smtbx_masks_void_average_y
_smtbx_masks_void_average_z
_smtbx_masks_void_volume
_smtbx_masks_void_count_electrons
_smtbx_masks_void_content
1 0.000 0.000 0.000 684.3 145.3 '4 C5H12'
2 0.000 0.500 0.500 684.3 145.3 '4 C5H12'
3 0.500 0.000 0.500 684.3 145.3 '4 C5H12'
4 0.500 0.500 1.000 684.3 145.3 '4 C5H12'
